data_7250692
loop_
_publ_author_name
'Shupletsov, Leonid'
'Schieck, Alina C.'
'Senkovska, Irena'
'Bon, Volodymyr'
'Kaskel, Stefan'

_publ_section_title
;
 The use of a dynamic solvent system as a novel approach to sustainable
 MOF crystallization
;
_journal_issue 34
_journal_name_full 'Green Chemistry'
_journal_page_first 10218
_journal_page_last 10233
_journal_paper_doi 10.1039/D5GC01029B
_journal_volume 27
_journal_year 2025
_chemical_formula_sum 'C12 H8 N4 O11.2 Zn'
_chemical_formula_weight 452.79
_chemical_name_systematic Zn-bdp
_space_group_crystal_system tetragonal
_space_group_IT_number 131
_space_group_name_Hall '-P 4c 2'
_space_group_name_H-M_alt 'P 42/m m c'
_atom_sites_solution_hydrogens geom
_atom_sites_solution_primary dual
_audit_creation_method SHELXL-2018/3
_audit_update_record
;
2025-02-23 deposited with the CCDC.	2025-07-16 downloaded from the CCDC.
;
_cell_angle_alpha 90
_cell_angle_beta 90
_cell_angle_gamma 90
_cell_formula_units_Z 2
_cell_length_a 13.2864(2)
_cell_length_b 13.2864(2)
_cell_length_c 7.2865(2)
_cell_measurement_reflns_used 9675
_cell_measurement_temperature 297(2)
_cell_measurement_theta_max 29.7760
_cell_measurement_theta_min 3.0490
_cell_volume 1286.27(4)
_computing_cell_refinement 'CrysAlisPro 1.171.43.132a (Rigaku OD, 2024)'
_computing_data_collection 'CrysAlisPro system (CCD 42.95a 64-bit (release 17-07-2023))'
_computing_data_reduction 'CrysAlisPro 1.171.43.132a (Rigaku OD, 2024)'
_computing_molecular_graphics 'Olex2 1.5-ac6-020 (Dolomanov et al., 2009)'
_computing_publication_material 'Olex2 1.5-ac6-020 (Dolomanov et al., 2009)'
_computing_structure_refinement 'SHELXL 2018/3 (Sheldrick, 2015)'
_computing_structure_solution 'SHELXT 2018/2 (Sheldrick, 2018)'
_diffrn_ambient_environment air
_diffrn_ambient_temperature 297(2)
_diffrn_detector 'Hybrid Pixel Array Detector'
_diffrn_detector_area_resol_mean 13.3333
_diffrn_detector_type 'Eiger2 1M'
_diffrn_measured_fraction_theta_full 0.999
_diffrn_measured_fraction_theta_max 0.933
_diffrn_measurement_device 'four-circle diffractometer'
_diffrn_measurement_device_type 'XtaLAB Synergy, Dualflex, Eiger2 1M'
_diffrn_orient_matrix_type 'CrysAlisPro convention (1999,Acta A55,543-557)'
_diffrn_radiation_monochromator mirror
_diffrn_radiation_probe x-ray
_diffrn_radiation_type 'Mo K\a'
_diffrn_radiation_wavelength 0.71073
_diffrn_reflns_av_R_equivalents 0.0515
_diffrn_reflns_av_unetI/netI 0.0176
_diffrn_reflns_Laue_measured_fraction_full 0.999
_diffrn_reflns_Laue_measured_fraction_max 0.933
_diffrn_reflns_limit_h_max 16
_diffrn_reflns_limit_h_min -18
_diffrn_reflns_limit_k_max 17
_diffrn_reflns_limit_k_min -17
_diffrn_reflns_limit_l_max 10
_diffrn_reflns_limit_l_min -9
_diffrn_reflns_number 14665
_diffrn_reflns_point_group_measured_fraction_full 0.999
_diffrn_reflns_point_group_measured_fraction_max 0.933
_diffrn_reflns_theta_full 25.242
_diffrn_reflns_theta_max 29.746
_diffrn_reflns_theta_min 2.168
_diffrn_source 'micro-focus sealed X-ray tube'
_diffrn_source_type 'PhotonJet (Mo) X-ray Source'
_exptl_absorpt_coefficient_mu 1.002
_exptl_absorpt_correction_T_max 1.00000
_exptl_absorpt_correction_T_min 0.56994
_exptl_absorpt_correction_type multi-scan
_exptl_absorpt_process_details
;
CrysAlisPro 1.171.43.132a (Rigaku Oxford Diffraction, 2024)
Empirical absorption correction using spherical harmonics,
implemented in SCALE3 ABSPACK scaling algorithm.
;
_exptl_crystal_colour colorless
_exptl_crystal_density_diffrn 1.169
_exptl_crystal_description block
_exptl_crystal_F_000 455
_exptl_crystal_size_max 0.120
_exptl_crystal_size_mid 0.080
_exptl_crystal_size_min 0.080
_refine_diff_density_max 0.253
_refine_diff_density_min -0.274
_refine_diff_density_rms 0.049
_refine_ls_extinction_method none
_refine_ls_goodness_of_fit_ref 1.102
_refine_ls_hydrogen_treatment constr
_refine_ls_matrix_type full
_refine_ls_number_parameters 36
_refine_ls_number_reflns 1001
_refine_ls_number_restraints 0
_refine_ls_restrained_S_all 1.102
_refine_ls_R_factor_all 0.0349
_refine_ls_R_factor_gt 0.0290
_refine_ls_shift/su_max 0.000
_refine_ls_shift/su_mean 0.000
_refine_ls_structure_factor_coef Fsqd
_refine_ls_weighting_details 'w=1/[\s^2^(Fo^2^)+(0.0545P)^2^+0.0597P] where P=(Fo^2^+2Fc^2^)/3'
_refine_ls_weighting_scheme calc
_refine_ls_wR_factor_gt 0.0821
_refine_ls_wR_factor_ref 0.0848
_reflns_Friedel_coverage 0.000
_reflns_number_gt 821
_reflns_number_total 1001
_reflns_threshold_expression 'I > 2\s(I)'
_cod_data_source_file d5gc01029b3.cif
_cod_data_source_block ACS2_28-2-redo_auto
_cod_depositor_comments 'Adding full bibliography for 7250692--7250694.cif.'
_cod_original_cell_volume 1286.27(5)
_cod_original_formula_sum 'C12 H8 N4 O11.20 Zn'
_cod_database_code 7250692
_shelx_shelxl_version_number 2018/3
_shelx_space_group_comment
;
The symmetry employed for this shelxl refinement is uniquely defined
by the following loop, which should always be used as a source of
symmetry information in preference to the above space-group names.
They are only intended as comments.
;
_shelx_estimated_absorpt_t_min 0.889
_shelx_estimated_absorpt_t_max 0.924
_oxdiff_exptl_absorpt_empirical_full_min 0.718
_oxdiff_exptl_absorpt_empirical_full_max 4.412
_oxdiff_exptl_absorpt_empirical_details
;
Empirical correction (ABSPACK) includes:
- Absorption correction using spherical harmonics
- Frame scaling
;

loop_
_space_group_symop_operation_xyz
'x, y, z'
'-x, -y, z'
'-y, x, z+1/2'
'y, -x, z+1/2'
'-x, y, -z'
'x, -y, -z'
'y, x, -z+1/2'
'-y, -x, -z+1/2'
'-x, -y, -z'
'x, y, -z'
'y, -x, -z-1/2'
'-y, x, -z-1/2'
'x, -y, z'
'-x, y, z'
'-y, -x, z-1/2'
'y, x, z-1/2'

loop_
_atom_site_label
_atom_site_type_symbol
_atom_site_fract_x
_atom_site_fract_y
_atom_site_fract_z
_atom_site_U_iso_or_equiv
_atom_site_adp_type
_atom_site_occupancy
_atom_site_site_symmetry_order
_atom_site_calc_flag
_atom_site_refinement_flags_posn
_atom_site_refinement_flags_adp
_atom_site_refinement_flags_occupancy
_atom_site_disorder_assembly
_atom_site_disorder_group
Zn01 Zn 0.500000 0.500000 0.750000 0.03179(15) Uani 1 8 d S T P . .
N002 N 0.500000 0.37833(9) 0.59260(15) 0.0444(3) Uani 1 2 d S T P . .
C003 C 0.500000 0.21736(16) 0.500000 0.0561(6) Uani 1 4 d S T P . .
C004 C 0.500000 0.10608(17) 0.500000 0.0644(7) Uani 1 4 d S T P . .
C005 C 0.500000 0.28183(12) 0.6475(2) 0.0611(5) Uani 1 2 d S T P . .
H005 H 0.500000 0.261298 0.769534 0.073 Uiso 1 2 calc R U P . .
C006 C 0.500000 0.05217(13) 0.3403(3) 0.1024(10) Uani 1 2 d S T P . .
H006 H 0.500000 0.086308 0.228851 0.123 Uiso 1 2 calc R U P . .
O1 O 0.8215(19) 0.2543(18) 0.500000 0.709(14) Uiso 1 2 d S . P . .
O2 O 0.1788(11) 0.1884(9) 0.852(2) 0.614(10) Uiso 0.9 1 d . . P . .

loop_
_atom_site_aniso_label
_atom_site_aniso_U_11
_atom_site_aniso_U_22
_atom_site_aniso_U_33
_atom_site_aniso_U_23
_atom_site_aniso_U_13
_atom_site_aniso_U_12
Zn01 0.03284(17) 0.03284(17) 0.0297(2) 0.000 0.000 0.000
N002 0.0666(8) 0.0305(6) 0.0361(6) 0.0005(5) 0.000 0.000
C003 0.0876(18) 0.0308(11) 0.0498(13) 0.000 0.000 0.000
C004 0.108(2) 0.0286(11) 0.0572(15) 0.000 0.000 0.000
C005 0.1079(15) 0.0330(8) 0.0423(8) 0.0053(6) 0.000 0.000
C006 0.222(3) 0.0344(9) 0.0511(12) 0.0043(8) 0.000 0.000

loop_
_atom_type_symbol
_atom_type_description
_atom_type_scat_dispersion_real
_atom_type_scat_dispersion_imag
_atom_type_scat_source
C C 0.0033 0.0016 'International Tables Vol C Tables 4.2.6.8 and 6.1.1.4'
H H 0.0000 0.0000 'International Tables Vol C Tables 4.2.6.8 and 6.1.1.4'
N N 0.0061 0.0033 'International Tables Vol C Tables 4.2.6.8 and 6.1.1.4'
O O 0.0106 0.0060 'International Tables Vol C Tables 4.2.6.8 and 6.1.1.4'
Zn Zn 0.2839 1.4301 'International Tables Vol C Tables 4.2.6.8 and 6.1.1.4'

loop_
_geom_angle_atom_site_label_1
_geom_angle_atom_site_label_2
_geom_angle_atom_site_label_3
_geom_angle
_geom_angle_site_symmetry_1
_geom_angle_site_symmetry_3
_geom_angle_publ_flag
N002 Zn01 N002 109.56(3) . 12_657 ?
N002 Zn01 N002 109.29(7) . 2_665 ?
N002 Zn01 N002 109.56(3) 12_657 2_665 ?
N002 Zn01 N002 109.56(3) . 11_567 ?
N002 Zn01 N002 109.29(7) 12_657 11_567 ?
N002 Zn01 N002 109.56(3) 2_665 11_567 ?
C005 N002 N002 107.33(9) . 10_556 ?
C005 N002 Zn01 127.31(10) . . ?
N002 N002 Zn01 125.36(3) 10_556 . ?
C005 C003 C005 102.9(2) . 10_556 ?
C005 C003 C004 128.55(10) . . ?
C005 C003 C004 128.55(10) 10_556 . ?
C006 C004 C006 116.8(2) 10_556 . ?
C006 C004 C003 121.61(12) 10_556 . ?
C006 C004 C003 121.61(12) . . ?
N002 C005 C003 111.22(15) . . ?
C004 C006 C006 121.61(12) . 2_655 ?
O2 O1 O2 93.7(19) 3_654 12_657 ?
O1 O2 O2 131.2(14) 11_567 7_556 ?

loop_
_geom_bond_atom_site_label_1
_geom_bond_atom_site_label_2
_geom_bond_distance
_geom_bond_site_symmetry_2
_geom_bond_publ_flag
Zn01 N002 1.9821(11) . ?
Zn01 N002 1.9821(11) 12_657 ?
Zn01 N002 1.9821(11) 2_665 ?
Zn01 N002 1.9821(11) 11_567 ?
N002 C005 1.3431(18) . ?
N002 N002 1.349(2) 10_556 ?
C003 C005 1.374(2) . ?
C003 C005 1.374(2) 10_556 ?
C003 C004 1.479(3) . ?
C004 C006 1.367(2) 10_556 ?
C004 C006 1.367(2) . ?
C006 C006 1.386(4) 2_655 ?
O1 O2 1.48(2) 3_654 ?
O1 O2 1.48(2) 12_657 ?
O2 O2 1.49(3) 7_556 ?
